data_7133142
loop_
_publ_author_name
'Karnbrock, Simon B. H.'
'Golz, Christopher'
'Alcarazo, Manuel'

_publ_section_title
;
 P(V)-bis(amidophenolate) ligand cooperation: stoichiometric
 C&#xe001;O-bond cleavage in aldehydes and ketones.
;
_journal_issue 53
_journal_name_full 'Chemical communications (Cambridge, England)'
_journal_page_first 6745
_journal_page_last 6748
_journal_paper_doi 10.1039/d4cc02202e
_journal_volume 60
_journal_year 2024
_chemical_formula_moiety 'C1 H1 Cl3, C37 H50 N2 O3 P, C32 H12 B F24'
_chemical_formula_sum 'C70 H63 B Cl3 F24 N2 O3 P'
_chemical_formula_weight 1584.35
_space_group_crystal_system triclinic
_space_group_IT_number 2
_space_group_name_Hall '-P 1'
_space_group_name_H-M_alt 'P -1'
_atom_sites_solution_hydrogens geom
_atom_sites_solution_primary dual
_audit_creation_date 2022-12-14
_audit_creation_method
;FinalCif V113 by Daniel Kratzert, Freiburg 2022,
https://dkratzert.de/finalcif.html
;
_audit_update_record
;
2024-05-06 deposited with the CCDC.	2024-06-03 downloaded from the CCDC.
;
_cell_angle_alpha 81.400(2)
_cell_angle_beta 78.136(2)
_cell_angle_gamma 78.970(2)
_cell_formula_units_Z 2
_cell_length_a 12.6492(9)
_cell_length_b 13.6605(10)
_cell_length_c 21.8343(14)
_cell_measurement_reflns_used 9590
_cell_measurement_temperature 100.00
_cell_measurement_theta_max 28.755
_cell_measurement_theta_min 2.303
_cell_volume 3600.1(4)
_computing_cell_refinement 'SAINT V8.40A (Bruker, 2019)'
_computing_data_collection 'Bruker BIS V6.2.14/2020-04-30'
_computing_data_reduction 'SAINT V8.40A (Bruker, 2019)'
_computing_molecular_graphics 'Olex2 1.5 (Dolomanov et al., 2009)'
_computing_publication_material 'Olex2 1.5 (Dolomanov et al., 2009)'
_computing_structure_refinement 'XL  (Sheldrick, 2008)'
_computing_structure_solution 'XT  (Sheldrick, 2015)'
_diffrn_ambient_environment N~2~
_diffrn_ambient_temperature 100.00
_diffrn_detector CPAD
_diffrn_detector_area_resol_mean 7.41
_diffrn_detector_type 'Bruker PHOTON III'
_diffrn_measured_fraction_theta_full 0.999
_diffrn_measured_fraction_theta_max 0.996
_diffrn_measurement_device 'four-circle diffractometer'
_diffrn_measurement_device_type 'Bruker D8 VENTURE dual wavelength Mo/Cu'
_diffrn_measurement_method '\w and \f scans'
_diffrn_measurement_specimen_support 'MiTeGen micromount'
_diffrn_radiation_monochromator 'mirror optics'
_diffrn_radiation_probe x-ray
_diffrn_radiation_type MoK\a
_diffrn_radiation_wavelength 0.71073
_diffrn_reflns_av_R_equivalents 0.0369
_diffrn_reflns_av_unetI/netI 0.0283
_diffrn_reflns_Laue_measured_fraction_full 0.999
_diffrn_reflns_Laue_measured_fraction_max 0.996
_diffrn_reflns_limit_h_max 16
_diffrn_reflns_limit_h_min -17
_diffrn_reflns_limit_k_max 18
_diffrn_reflns_limit_k_min -18
_diffrn_reflns_limit_l_max 29
_diffrn_reflns_limit_l_min -29
_diffrn_reflns_number 91367
_diffrn_reflns_point_group_measured_fraction_full 0.999
_diffrn_reflns_point_group_measured_fraction_max 0.996
_diffrn_reflns_theta_full 25.242
_diffrn_reflns_theta_max 28.739
_diffrn_reflns_theta_min 1.919
_diffrn_source 'microfocus sealed X-ray tube'
_diffrn_source_current 1.0
_diffrn_source_power 0.05
_diffrn_source_type 'Incoatec I\ms'
_diffrn_source_voltage 50.0
_diffrn_standards_number 0
_exptl_absorpt_coefficient_mu 0.259
_exptl_absorpt_correction_T_max 0.6847
_exptl_absorpt_correction_T_min 0.6201
_exptl_absorpt_correction_type multi-scan
_exptl_absorpt_process_details
;
SADABS-2016/2 (Bruker,2016/2) was used for absorption correction.
wR2(int) was 0.0976 before and 0.0553 after correction.
The Ratio of minimum to maximum transmission is 0.9057.
The \l/2 correction factor is Not present.
;
_exptl_crystal_colour colourless
_exptl_crystal_colour_primary colourless
_exptl_crystal_density_diffrn 1.462
_exptl_crystal_description block
_exptl_crystal_F_000 1616
_exptl_crystal_size_max 0.3
_exptl_crystal_size_mid 0.287
_exptl_crystal_size_min 0.132
_refine_diff_density_max 0.737
_refine_diff_density_min -0.478
_refine_diff_density_rms 0.061
_refine_ls_extinction_method none
_refine_ls_goodness_of_fit_ref 1.034
_refine_ls_hydrogen_treatment constr
_refine_ls_matrix_type full
_refine_ls_number_parameters 1016
_refine_ls_number_reflns 18627
_refine_ls_number_restraints 108
_refine_ls_restrained_S_all 1.039
_refine_ls_R_factor_all 0.0574
_refine_ls_R_factor_gt 0.0461
_refine_ls_shift/su_max 0.001
_refine_ls_shift/su_mean 0.000
_refine_ls_structure_factor_coef Fsqd
_refine_ls_weighting_details 'w=1/[\s^2^(Fo^2^)+(0.0510P)^2^+3.3276P] where P=(Fo^2^+2Fc^2^)/3'
_refine_ls_weighting_scheme calc
_refine_ls_wR_factor_gt 0.1145
_refine_ls_wR_factor_ref 0.1227
_reflns_Friedel_coverage 0.000
_reflns_number_gt 15593
_reflns_number_total 18627
_reflns_threshold_expression 'I > 2\s(I)'
_cod_data_source_file d4cc02202e2.cif
_cod_data_source_block mo_1848_sk_0m
_cod_depositor_comments 'Adding full bibliography for 7133142--7133149.cif.'
_cod_database_code 7133142
_shelx_shelxl_version_number 2018/3
_olex2_refinement_description
;
1. Fixed Uiso
 At 1.2 times of:
  All C(H) groups
 At 1.5 times of:
  All C(H,H,H) groups
2. Restrained distances
 Cl1A-C70A \\sim Cl1B-C70B
 with sigma of 0.02
 Cl2A-Cl3A \\sim Cl2B-Cl3B
 with sigma of 0.04
 Cl3A-C70A \\sim Cl3B-C70B
 with sigma of 0.02
 Cl2A-C70A \\sim Cl2B-C70B
 with sigma of 0.02
 Cl1A-Cl2A \\sim Cl1B-Cl2B
 with sigma of 0.04
 Cl1A-Cl3A \\sim Cl1B-Cl3B
 with sigma of 0.04
3. Uiso/Uaniso restraints and constraints
F15A: within 2A with sigma of 0.04 and sigma for terminal atoms of 0.08 within
2A
F14A \\sim F13B: within 2A with sigma of 0.04 and sigma for terminal atoms of
0.08 within 2A
F13A \\sim F15B: within 2A with sigma of 0.04 and sigma for terminal atoms of
0.08 within 2A
F15A \\sim F14B: within 2A with sigma of 0.04 and sigma for terminal atoms of
0.08 within 2A
C70A \\sim C70B: within 2A with sigma of 0.002 and sigma for terminal atoms of
0.004 within 2A
Cl1A \\sim Cl1B: within 2A with sigma of 0.002 and sigma for terminal atoms of
0.004 within 2A
Cl2A \\sim Cl2B: within 2A with sigma of 0.002 and sigma for terminal atoms of
0.004 within 2A
4. Rigid body (RIGU) restrains
 C60
 with sigma for 1-2 distances of 0.004 and sigma for 1-3 distances of 0.004
 Cl1A, Cl2A, Cl3A, C70A
 with sigma for 1-2 distances of 0.004 and sigma for 1-3 distances of 0.004
 Cl1B, Cl2B, Cl3B, C70B
 with sigma for 1-2 distances of 0.001 and sigma for 1-3 distances of 0.002
 F15A, F14A, F13A, C60
 with sigma for 1-2 distances of 0.004 and sigma for 1-3 distances of 0.004
 F13B, F14B, F15B, C60
 with sigma for 1-2 distances of 0.004 and sigma for 1-3 distances of 0.004
5. Others
 Sof(F15A)=Sof(F14A)=Sof(F13A)=1-FVAR(1)
 Sof(F13B)=Sof(F14B)=Sof(F15B)=FVAR(1)
 Sof(Cl1B)=Sof(Cl2B)=Sof(Cl3B)=Sof(C70B)=Sof(H70B)=1-FVAR(2)
 Sof(Cl1A)=Sof(Cl2A)=Sof(Cl3A)=Sof(C70A)=Sof(H70A)=FVAR(2)
6.a Ternary CH refined with riding coordinates:
 C70A(H70A), C70B(H70B)
6.b Aromatic/amide H refined with riding coordinates:
 C3(H3), C5(H5), C19(H19), C20(H20), C21(H21), C22(H22), C27(H27), C29(H29),
 C39(H39), C41(H41), C43(H43), C47(H47), C49(H49), C51(H51), C55(H55), C57(H57),
  C59(H59), C63(H63), C65(H65), C67(H67)
6.c Idealised Me refined as rotating group:
 C8(H8A,H8B,H8C), C9(H9A,H9B,H9C), C10(H10A,H10B,H10C), C12(H12A,H12B,H12C),
 C13(H13A,H13B,H13C), C14(H14A,H14B,H14C), C16(H16A,H16B,H16C), C17(H17A,H17B,
 H17C), C31(H31A,H31B,H31C), C32(H32A,H32B,H32C), C33(H33A,H33B,H33C), C35(H35A,
 H35B,H35C), C36(H36A,H36B,H36C), C37(H37A,H37B,H37C)
;
_olex2_submission_special_instructions 'No special instructions were received'
_shelx_space_group_comment
;
The symmetry employed for this shelxl refinement is uniquely defined
by the following loop, which should always be used as a source of
symmetry information in preference to the above space-group names.
They are only intended as comments.
;
_shelx_estimated_absorpt_t_min 0.926
_shelx_estimated_absorpt_t_max 0.967
_olex2_diffrn_ambient_temperature_device 'Oxford Cryostream 800'

loop_
_space_group_symop_operation_xyz
'x, y, z'
'-x, -y, -z'

loop_
_atom_site_label
_atom_site_type_symbol
_atom_site_fract_x
_atom_site_fract_y
_atom_site_fract_z
_atom_site_U_iso_or_equiv
_atom_site_adp_type
_atom_site_occupancy
_atom_site_site_symmetry_order
_atom_site_calc_flag
_atom_site_refinement_flags_posn
_atom_site_refinement_flags_adp
_atom_site_refinement_flags_occupancy
_atom_site_disorder_assembly
_atom_site_disorder_group
Cl1A Cl 0.82428(9) 0.31060(8) 1.01387(5) 0.0364(2) Uani 0.921(3) 1 d D U P A 1
Cl2A Cl 0.64673(7) 0.47582(7) 1.03770(4) 0.02582(16) Uani 0.921(3) 1 d D U P A 1
Cl3A Cl 0.84146(5) 0.50831(4) 0.94582(3) 0.0329(2) Uani 0.921(3) 1 d D . P A 1
C70A C 0.75189(17) 0.42221(15) 0.98062(10) 0.0223(4) Uani 0.921(3) 1 d D U P A 1
H70A H 0.717899 0.405283 0.946886 0.027 Uiso 0.921(3) 1 calc R U P A 1
Cl1B Cl 0.8466(14) 0.3106(13) 1.0245(8) 0.053(2) Uani 0.079(3) 1 d D U P A 2
Cl2B Cl 0.6790(11) 0.4728(12) 1.0411(7) 0.044(2) Uani 0.079(3) 1 d D U P A 2
Cl3B Cl 0.8985(12) 0.4863(10) 0.9730(7) 0.083(4) Uani 0.079(3) 1 d D . P A 2
C70B C 0.7851(16) 0.4212(15) 0.9835(11) 0.0230(14) Uani 0.079(3) 1 d D U P A 2
H70B H 0.762386 0.411882 0.943822 0.028 Uiso 0.079(3) 1 calc R U P A 2
P1 P 0.59112(3) 0.61680(3) 0.86438(2) 0.01586(9) Uani 1 1 d . . . . .
O1 O 0.61421(10) 0.50743(9) 0.87267(6) 0.0208(2) Uani 1 1 d . . . . .
O2 O 0.69426(10) 0.66282(9) 0.82417(5) 0.0187(2) Uani 1 1 d . . . . .
O3 O 0.56098(10) 0.67050(9) 0.92693(5) 0.0185(2) Uani 1 1 d . . . . .
N1 N 0.61711(12) 0.58582(10) 0.73355(6) 0.0180(3) Uani 1 1 d . . . . .
N2 N 0.48118(11) 0.67441(10) 0.83395(6) 0.0183(3) Uani 1 1 d . . . . .
C1 C 0.69712(13) 0.71720(12) 0.76448(7) 0.0171(3) Uani 1 1 d . . . . .
C2 C 0.74386(13) 0.80517(12) 0.74923(8) 0.0175(3) Uani 1 1 d . . . . .
C3 C 0.73480(13) 0.85700(12) 0.68965(8) 0.0183(3) Uani 1 1 d . . . . .
H3 H 0.765195 0.917008 0.677995 0.022 Uiso 1 1 calc R U . . .
C4 C 0.68400(13) 0.82655(12) 0.64596(7) 0.0177(3) Uani 1 1 d . . . . .
C5 C 0.64581(13) 0.73594(12) 0.66151(7) 0.0176(3) Uani 1 1 d . . . . .
H5 H 0.612968 0.711233 0.632829 0.021 Uiso 1 1 calc R U . . .
C6 C 0.65624(13) 0.68169(12) 0.71968(8) 0.0177(3) Uani 1 1 d . . . . .
C7 C 0.67580(14) 0.88980(12) 0.58226(8) 0.0201(3) Uani 1 1 d . . . . .
C8 C 0.62424(16) 0.99867(13) 0.59292(9) 0.0266(4) Uani 1 1 d . . . . .
H8A H 0.551211 0.999879 0.619106 0.040 Uiso 1 1 calc R U . . .
H8B H 0.618122 1.038624 0.552224 0.040 Uiso 1 1 calc R U . . .
H8C H 0.670513 1.026952 0.614224 0.040 Uiso 1 1 calc R U . . .
C9 C 0.60585(17) 0.84989(14) 0.54524(9) 0.0274(4) Uani 1 1 d . . . . .
H9A H 0.639292 0.781422 0.536379 0.041 Uiso 1 1 calc R U . . .
H9B H 0.601463 0.893213 0.505487 0.041 Uiso 1 1 calc R U . . .
H9C H 0.532026 0.849503 0.570171 0.041 Uiso 1 1 calc R U . . .
C10 C 0.79166(16) 0.88686(15) 0.54303(8) 0.0270(4) Uani 1 1 d . . . . .
H10A H 0.837887 0.911290 0.566355 0.041 Uiso 1 1 calc R U . . .
H10B H 0.788296 0.929713 0.503025 0.041 Uiso 1 1 calc R U . . .
H10C H 0.822798 0.817715 0.534673 0.041 Uiso 1 1 calc R U . . .
C11 C 0.80159(14) 0.84214(13) 0.79471(8) 0.0206(3) Uani 1 1 d . . . . .
C12 C 0.71551(17) 0.87754(16) 0.85164(9) 0.0303(4) Uani 1 1 d . . . . .
H12A H 0.659459 0.930547 0.836767 0.045 Uiso 1 1 calc R U . . .
H12B H 0.751359 0.903717 0.879993 0.045 Uiso 1 1 calc R U . . .
H12C H 0.681103 0.820807 0.874280 0.045 Uiso 1 1 calc R U . . .
C13 C 0.88991(16) 0.75794(15) 0.81711(10) 0.0288(4) Uani 1 1 d . . . . .
H13A H 0.855464 0.701122 0.839558 0.043 Uiso 1 1 calc R U . . .
H13B H 0.926633 0.783213 0.845426 0.043 Uiso 1 1 calc R U . . .
H13C H 0.943798 0.735951 0.780594 0.043 Uiso 1 1 calc R U . . .
C14 C 0.85904(17) 0.93064(15) 0.76333(9) 0.0298(4) Uani 1 1 d . . . . .
H14A H 0.912909 0.910460 0.726358 0.045 Uiso 1 1 calc R U . . .
H14B H 0.896275 0.951076 0.793318 0.045 Uiso 1 1 calc R U . . .
H14C H 0.804710 0.987053 0.750209 0.045 Uiso 1 1 calc R U . . .
C15 C 0.68236(15) 0.49992(13) 0.74045(8) 0.0205(3) Uani 1 1 d . . . . .
C16 C 0.80204(15) 0.49593(13) 0.73567(8) 0.0235(3) Uani 1 1 d . . . . .
H16A H 0.824238 0.556343 0.709951 0.035 Uiso 1 1 calc R U . . .
H16B H 0.842036 0.436355 0.715999 0.035 Uiso 1 1 calc R U . . .
H16C H 0.818726 0.492472 0.777904 0.035 Uiso 1 1 calc R U . . .
C17 C 0.63842(17) 0.40387(13) 0.75406(9) 0.0260(4) Uani 1 1 d . . . . .
H17A H 0.648406 0.373565 0.714884 0.039 Uiso 1 1 calc R U . . .
H17B H 0.560222 0.416999 0.772278 0.039 Uiso 1 1 calc R U . . .
H17C H 0.677674 0.357788 0.783974 0.039 Uiso 1 1 calc R U . . .
C18 C 0.49949(14) 0.59341(12) 0.73920(8) 0.0200(3) Uani 1 1 d . . . . .
C19 C 0.45672(15) 0.56031(13) 0.69422(8) 0.0235(3) Uani 1 1 d . . . . .
H19 H 0.503973 0.530423 0.659799 0.028 Uiso 1 1 calc R U . . .
C20 C 0.34398(16) 0.57119(15) 0.69990(9) 0.0283(4) Uani 1 1 d . . . . .
H20 H 0.313094 0.550555 0.668778 0.034 Uiso 1 1 calc R U . . .
C21 C 0.27664(16) 0.61264(15) 0.75163(9) 0.0275(4) Uani 1 1 d . . . . .
H21 H 0.199426 0.618723 0.756107 0.033 Uiso 1 1 calc R U . . .
C22 C 0.32006(15) 0.64520(14) 0.79671(8) 0.0238(3) Uani 1 1 d . . . . .
H22 H 0.272725 0.672472 0.832025 0.029 Uiso 1 1 calc R U . . .
C23 C 0.43295(14) 0.63807(12) 0.79044(8) 0.0198(3) Uani 1 1 d . . . . .
C24 C 0.42955(13) 0.75670(12) 0.86904(8) 0.0185(3) Uani 1 1 d . . . . .
C25 C 0.47435(13) 0.75243(12) 0.92254(8) 0.0187(3) Uani 1 1 d . . . . .
C26 C 0.43680(14) 0.81973(12) 0.96684(8) 0.0194(3) Uani 1 1 d . . . . .
C27 C 0.35065(14) 0.89582(13) 0.95223(8) 0.0222(3) Uani 1 1 d . . . . .
H27 H 0.321004 0.944025 0.981043 0.027 Uiso 1 1 calc R U . . .
C28 C 0.30622(14) 0.90450(13) 0.89771(8) 0.0212(3) Uani 1 1 d . . . . .
C29 C 0.34697(14) 0.83405(13) 0.85502(8) 0.0214(3) Uani 1 1 d . . . . .
H29 H 0.318826 0.839001 0.817345 0.026 Uiso 1 1 calc R U . . .
C30 C 0.21449(16) 0.99088(14) 0.88331(9) 0.0267(4) Uani 1 1 d . . . . .
C31 C 0.16410(18) 1.04950(16) 0.93994(10) 0.0347(4) Uani 1 1 d . . . . .
H31A H 0.136567 1.003424 0.975999 0.052 Uiso 1 1 calc R U . . .
H31B H 0.103512 1.101355 0.929210 0.052 Uiso 1 1 calc R U . . .
H31C H 0.220028 1.081178 0.950779 0.052 Uiso 1 1 calc R U . . .
C32 C 0.1218(2) 0.94920(19) 0.86537(15) 0.0493(7) Uani 1 1 d . . . . .
H32A H 0.149914 0.915977 0.827092 0.074 Uiso 1 1 calc R U . . .
H32B H 0.062255 1.004415 0.857747 0.074 Uiso 1 1 calc R U . . .
H32C H 0.094107 0.900625 0.899836 0.074 Uiso 1 1 calc R U . . .
C33 C 0.2626(2) 1.06322(17) 0.82862(11) 0.0451(6) Uani 1 1 d . . . . .
H33A H 0.320115 1.090784 0.841018 0.068 Uiso 1 1 calc R U . . .
H33B H 0.204612 1.118094 0.818079 0.068 Uiso 1 1 calc R U . . .
H33C H 0.293861 1.027027 0.791799 0.068 Uiso 1 1 calc R U . . .
C34 C 0.48039(14) 0.80826(12) 1.02864(8) 0.0206(3) Uani 1 1 d . . . . .
C35 C 0.45257(16) 0.70962(13) 1.06746(8) 0.0241(4) Uani 1 1 d . . . . .
H35A H 0.483582 0.698755 1.106012 0.036 Uiso 1 1 calc R U . . .
H35B H 0.483597 0.653517 1.042500 0.036 Uiso 1 1 calc R U . . .
H35C H 0.372847 0.713871 1.078569 0.036 Uiso 1 1 calc R U . . .
C36 C 0.60535(15) 0.80489(14) 1.01642(8) 0.0247(4) Uani 1 1 d . . . . .
H36A H 0.623612 0.866459 0.990436 0.037 Uiso 1 1 calc R U . . .
H36B H 0.641845 0.746644 0.994380 0.037 Uiso 1 1 calc R U . . .
H36C H 0.630073 0.799421 1.056677 0.037 Uiso 1 1 calc R U . . .
C37 C 0.42643(17) 0.89487(14) 1.06790(9) 0.0277(4) Uani 1 1 d . . . . .
H37A H 0.442724 0.958517 1.043933 0.041 Uiso 1 1 calc R U . . .
H37B H 0.455134 0.884705 1.107190 0.041 Uiso 1 1 calc R U . . .
H37C H 0.346958 0.896704 1.077641 0.041 Uiso 1 1 calc R U . . .
F1 F 0.60532(11) 0.43488(10) 0.51180(6) 0.0401(3) Uani 1 1 d . . . . .
F2 F 0.68584(10) 0.28436(11) 0.49867(6) 0.0464(4) Uani 1 1 d . . . . .
F3 F 0.53618(10) 0.34352(11) 0.46453(5) 0.0389(3) Uani 1 1 d . . . . .
F4 F 0.55210(11) 0.06865(9) 0.74598(6) 0.0371(3) Uani 1 1 d . . . . .
F5 F 0.67945(10) 0.15958(11) 0.71972(6) 0.0406(3) Uani 1 1 d . . . . .
F6 F 0.53331(11) 0.20717(9) 0.78478(5) 0.0351(3) Uani 1 1 d . . . . .
F7 F 0.20560(12) -0.14113(10) 0.70062(7) 0.0496(4) Uani 1 1 d . . . . .
F8 F 0.35555(11) -0.08308(9) 0.67410(8) 0.0469(4) Uani 1 1 d . . . . .
F9 F 0.29169(14) -0.13975(11) 0.60570(7) 0.0536(4) Uani 1 1 d . . . . .
F10 F -0.12946(10) 0.05957(10) 0.62084(6) 0.0403(3) Uani 1 1 d . . . . .
F11 F -0.05603(12) 0.10134(15) 0.52657(6) 0.0590(5) Uani 1 1 d . . . . .
F12 F -0.12798(11) 0.21431(10) 0.58710(9) 0.0542(4) Uani 1 1 d . . . . .
F15A F 0.0116(10) 0.7495(8) 0.5857(5) 0.063(3) Uani 0.50(2) 1 d . U P B 2
F14A F -0.0262(10) 0.6620(7) 0.6722(4) 0.063(3) Uani 0.50(2) 1 d . U P B 2
F13B F 0.1141(11) 0.6940(10) 0.6626(6) 0.058(3) Uani 0.50(2) 1 d . U P B 1
F14B F -0.0457(6) 0.6789(8) 0.6595(6) 0.055(2) Uani 0.50(2) 1 d . U P B 1
F13A F 0.1266(10) 0.7086(11) 0.6453(8) 0.062(3) Uani 0.50(2) 1 d . U P B 2
F15B F 0.0449(12) 0.7583(7) 0.5834(4) 0.067(3) Uani 0.50(2) 1 d . U P B 1
F16 F 0.27131(10) 0.50514(12) 0.40608(5) 0.0413(3) Uani 1 1 d . . . . .
F17 F 0.15663(10) 0.40475(8) 0.41746(5) 0.0309(2) Uani 1 1 d . . . . .
F18 F 0.10087(10) 0.56346(9) 0.40620(5) 0.0328(3) Uani 1 1 d . . . . .
F19 F -0.13736(11) 0.19382(13) 0.79451(7) 0.0514(4) Uani 1 1 d . . . . .
F20 F -0.18540(9) 0.30763(10) 0.85691(6) 0.0357(3) Uani 1 1 d . . . . .
F21 F -0.09830(10) 0.16439(10) 0.88736(7) 0.0425(3) Uani 1 1 d . . . . .
F22 F 0.29920(10) 0.39672(11) 0.85530(6) 0.0398(3) Uani 1 1 d . . . . .
F23 F 0.17515(12) 0.35355(10) 0.93278(6) 0.0427(3) Uani 1 1 d . . . . .
F24 F 0.14741(11) 0.49663(9) 0.87751(6) 0.0375(3) Uani 1 1 d . . . . .
C38 C 0.34457(13) 0.28658(12) 0.64160(8) 0.0163(3) Uani 1 1 d . . . . .
C39 C 0.40263(13) 0.23445(12) 0.68792(8) 0.0180(3) Uani 1 1 d . . . . .
H39 H 0.362932 0.208982 0.726983 0.022 Uiso 1 1 calc R U . . .
C40 C 0.51690(14) 0.21859(12) 0.67870(8) 0.0190(3) Uani 1 1 d . . . . .
C41 C 0.57897(13) 0.25249(12) 0.62204(8) 0.0202(3) Uani 1 1 d . . . . .
H41 H 0.656717 0.241336 0.615683 0.024 Uiso 1 1 calc R U . . .
C42 C 0.52322(14) 0.30332(13) 0.57500(8) 0.0202(3) Uani 1 1 d . . . . .
C43 C 0.40937(13) 0.32109(12) 0.58490(8) 0.0188(3) Uani 1 1 d . . . . .
H43 H 0.373958 0.357929 0.552168 0.023 Uiso 1 1 calc R U . . .
C44 C 0.58760(14) 0.34068(15) 0.51259(9) 0.0271(4) Uani 1 1 d . . . . .
C45 C 0.57064(15) 0.16362(14) 0.73160(9) 0.0241(4) Uani 1 1 d . . . . .
C46 C 0.17792(13) 0.19867(12) 0.63134(7) 0.0165(3) Uani 1 1 d . . . . .
C47 C 0.07893(13) 0.20218(12) 0.61088(8) 0.0180(3) Uani 1 1 d . . . . .
H47 H 0.037198 0.265694 0.600014 0.022 Uiso 1 1 calc R U . . .
C48 C 0.03997(13) 0.11545(13) 0.60600(8) 0.0196(3) Uani 1 1 d . . . . .
C49 C 0.09971(14) 0.02085(13) 0.61982(8) 0.0213(3) Uani 1 1 d . . . . .
H49 H 0.073184 -0.038384 0.616625 0.026 Uiso 1 1 calc R U . . .
C50 C 0.19915(14) 0.01583(12) 0.63841(8) 0.0204(3) Uani 1 1 d . . . . .
C51 C 0.23769(13) 0.10228(12) 0.64371(8) 0.0188(3) Uani 1 1 d . . . . .
H51 H 0.306635 0.096044 0.656100 0.023 Uiso 1 1 calc R U . . .
C52 C 0.26332(16) -0.08619(14) 0.65423(10) 0.0284(4) Uani 1 1 d . . . . .
C53 C -0.06719(15) 0.12292(14) 0.58527(9) 0.0252(4) Uani 1 1 d . . . . .
C54 C 0.16586(12) 0.40114(12) 0.60797(7) 0.0159(3) Uani 1 1 d . . . . .
C55 C 0.17594(12) 0.40396(12) 0.54241(8) 0.0169(3) Uani 1 1 d . . . . .
H55 H 0.201434 0.343321 0.523678 0.020 Uiso 1 1 calc R U . . .
C56 C 0.14981(12) 0.49270(12) 0.50409(7) 0.0166(3) Uani 1 1 d . . . . .
C57 C 0.11026(13) 0.58302(12) 0.52941(8) 0.0174(3) Uani 1 1 d . . . . .
H57 H 0.092783 0.643667 0.503221 0.021 Uiso 1 1 calc R U . . .
C58 C 0.09717(13) 0.58169(12) 0.59402(8) 0.0168(3) Uani 1 1 d . . . . .
C59 C 0.12452(13) 0.49259(12) 0.63245(7) 0.0164(3) Uani 1 1 d . . . . .
H59 H 0.114678 0.494292 0.676621 0.020 Uiso 1 1 calc R U . . .
C60 C 0.05310(14) 0.67661(13) 0.62386(8) 0.0212(3) Uani 1 1 d . . . . .
C61 C 0.16910(13) 0.49156(13) 0.43429(8) 0.0206(3) Uani 1 1 d . . . . .
C62 C 0.15131(13) 0.30556(12) 0.72537(7) 0.0169(3) Uani 1 1 d . . . . .
C63 C 0.19313(14) 0.34938(12) 0.76741(8) 0.0194(3) Uani 1 1 d . . . . .
H63 H 0.258223 0.377343 0.752578 0.023 Uiso 1 1 calc R U . . .
C64 C 0.14222(14) 0.35330(13) 0.83044(8) 0.0214(3) Uani 1 1 d . . . . .
C65 C 0.04586(14) 0.31505(13) 0.85402(8) 0.0231(3) Uani 1 1 d . . . . .
H65 H 0.011385 0.317348 0.896878 0.028 Uiso 1 1 calc R U . . .
C66 C 0.00166(14) 0.27336(13) 0.81289(8) 0.0218(3) Uani 1 1 d . . . . .
C67 C 0.05328(13) 0.26813(12) 0.75050(8) 0.0196(3) Uani 1 1 d . . . . .
H67 H 0.021181 0.238177 0.723865 0.024 Uiso 1 1 calc R U . . .
C68 C -0.10332(15) 0.23378(15) 0.83740(9) 0.0278(4) Uani 1 1 d . . . . .
C69 C 0.19159(16) 0.39952(15) 0.87383(9) 0.0281(4) Uani 1 1 d . . . . .
B1 B 0.21067(14) 0.29883(13) 0.65099(8) 0.0156(3) Uani 1 1 d . . . . .

loop_
_atom_site_aniso_label
_atom_site_aniso_U_11
_atom_site_aniso_U_22
_atom_site_aniso_U_33
_atom_site_aniso_U_23
_atom_site_aniso_U_13
_atom_site_aniso_U_12
Cl1A 0.0376(5) 0.0317(3) 0.0299(4) 0.0049(3) -0.0015(3) 0.0072(3)
Cl2A 0.0256(4) 0.0256(3) 0.0231(3) -0.00253(19) 0.0001(3) -0.0014(3)
Cl3A 0.0339(3) 0.0322(3) 0.0318(3) -0.0008(2) 0.0026(2) -0.0150(2)
C70A 0.0218(10) 0.0219(8) 0.0215(9) -0.0015(7) -0.0015(8) -0.0031(8)
Cl1B 0.049(4) 0.054(3) 0.042(4) 0.001(3) -0.004(3) 0.016(3)
Cl2B 0.041(4) 0.044(3) 0.040(3) -0.005(3) 0.001(3) 0.000(3)
Cl3B 0.073(6) 0.092(7) 0.076(9) -0.016(6) 0.021(6) -0.026(6)
C70B 0.022(2) 0.023(2) 0.022(2) -0.003(2) -0.001(2) -0.002(2)
P1 0.01917(19) 0.01403(18) 0.01283(18) 0.00156(14) -0.00201(14) -0.00228(14)
O1 0.0258(6) 0.0164(6) 0.0182(6) 0.0021(4) -0.0023(5) -0.0036(4)
O2 0.0205(6) 0.0190(6) 0.0154(5) 0.0033(4) -0.0029(4) -0.0049(4)
O3 0.0207(6) 0.0173(5) 0.0153(5) 0.0001(4) -0.0028(4) 0.0001(4)
N1 0.0216(7) 0.0175(6) 0.0145(6) 0.0010(5) -0.0018(5) -0.0059(5)
N2 0.0191(7) 0.0181(6) 0.0166(6) -0.0001(5) -0.0031(5) -0.0023(5)
C1 0.0183(7) 0.0170(7) 0.0138(7) 0.0015(6) -0.0013(6) -0.0017(6)
C2 0.0169(7) 0.0173(7) 0.0172(7) -0.0004(6) -0.0012(6) -0.0032(6)
C3 0.0189(8) 0.0172(7) 0.0173(7) 0.0008(6) -0.0004(6) -0.0044(6)
C4 0.0171(7) 0.0179(7) 0.0155(7) 0.0003(6) 0.0003(6) -0.0015(6)
C5 0.0183(7) 0.0172(7) 0.0159(7) -0.0006(6) -0.0014(6) -0.0022(6)
C6 0.0199(8) 0.0140(7) 0.0171(7) 0.0000(6) -0.0005(6) -0.0022(6)
C7 0.0230(8) 0.0188(8) 0.0161(7) 0.0037(6) -0.0018(6) -0.0037(6)
C8 0.0315(10) 0.0206(8) 0.0255(9) 0.0027(7) -0.0085(7) 0.0000(7)
C9 0.0358(10) 0.0254(9) 0.0215(8) 0.0044(7) -0.0090(7) -0.0082(7)
C10 0.0290(9) 0.0302(9) 0.0173(8) 0.0037(7) 0.0018(7) -0.0053(7)
C11 0.0234(8) 0.0210(8) 0.0185(8) 0.0007(6) -0.0048(6) -0.0076(6)
C12 0.0364(11) 0.0326(10) 0.0247(9) -0.0100(8) -0.0004(8) -0.0127(8)
C13 0.0284(9) 0.0290(9) 0.0318(10) 0.0008(8) -0.0135(8) -0.0062(7)
C14 0.0357(10) 0.0298(10) 0.0291(9) 0.0046(7) -0.0117(8) -0.0177(8)
C15 0.0286(9) 0.0189(8) 0.0135(7) -0.0016(6) -0.0020(6) -0.0049(6)
C16 0.0270(9) 0.0203(8) 0.0205(8) -0.0015(6) -0.0022(7) -0.0004(6)
C17 0.0371(10) 0.0167(8) 0.0245(9) 0.0007(6) -0.0062(7) -0.0068(7)
C18 0.0218(8) 0.0184(8) 0.0195(8) 0.0028(6) -0.0033(6) -0.0071(6)
C19 0.0282(9) 0.0222(8) 0.0211(8) 0.0016(6) -0.0046(7) -0.0096(7)
C20 0.0317(10) 0.0317(10) 0.0255(9) 0.0006(7) -0.0090(7) -0.0144(8)
C21 0.0240(9) 0.0315(10) 0.0285(9) 0.0019(7) -0.0062(7) -0.0110(7)
C22 0.0237(8) 0.0256(9) 0.0217(8) 0.0018(7) -0.0035(7) -0.0071(7)
C23 0.0242(8) 0.0181(8) 0.0172(7) 0.0030(6) -0.0041(6) -0.0070(6)
C24 0.0187(8) 0.0178(7) 0.0169(7) -0.0002(6) 0.0005(6) -0.0031(6)
C25 0.0175(7) 0.0166(7) 0.0189(7) 0.0030(6) -0.0013(6) -0.0017(6)
C26 0.0205(8) 0.0186(8) 0.0173(7) 0.0011(6) -0.0007(6) -0.0044(6)
C27 0.0235(8) 0.0183(8) 0.0223(8) -0.0009(6) -0.0014(6) -0.0017(6)
C28 0.0186(8) 0.0178(8) 0.0244(8) 0.0032(6) -0.0031(6) -0.0014(6)
C29 0.0216(8) 0.0213(8) 0.0200(8) 0.0029(6) -0.0046(6) -0.0034(6)
C30 0.0266(9) 0.0208(8) 0.0308(9) -0.0004(7) -0.0101(7) 0.0038(7)
C31 0.0326(10) 0.0298(10) 0.0383(11) -0.0063(8) -0.0080(9) 0.0069(8)
C32 0.0346(12) 0.0409(13) 0.0783(19) -0.0231(12) -0.0287(12) 0.0115(10)
C33 0.0502(14) 0.0319(11) 0.0386(12) 0.0120(9) -0.0037(10) 0.0121(10)
C34 0.0259(8) 0.0181(8) 0.0168(7) 0.0000(6) -0.0031(6) -0.0032(6)
C35 0.0301(9) 0.0205(8) 0.0190(8) 0.0013(6) 0.0001(7) -0.0054(7)
C36 0.0279(9) 0.0262(9) 0.0212(8) -0.0005(7) -0.0058(7) -0.0076(7)
C37 0.0378(10) 0.0220(8) 0.0207(8) -0.0026(7) -0.0037(7) -0.0007(7)
F1 0.0425(7) 0.0393(7) 0.0402(7) 0.0092(5) -0.0043(6) -0.0250(6)
F2 0.0237(6) 0.0613(9) 0.0382(7) 0.0091(6) 0.0106(5) 0.0039(6)
F3 0.0325(6) 0.0658(9) 0.0203(5) 0.0030(5) -0.0015(5) -0.0226(6)
F4 0.0491(7) 0.0220(6) 0.0430(7) 0.0079(5) -0.0240(6) -0.0045(5)
F5 0.0205(6) 0.0560(8) 0.0424(7) 0.0093(6) -0.0148(5) -0.0015(5)
F6 0.0446(7) 0.0373(6) 0.0242(6) -0.0029(5) -0.0156(5) 0.0006(5)
F7 0.0508(8) 0.0260(6) 0.0613(9) 0.0182(6) -0.0041(7) -0.0047(6)
F8 0.0399(7) 0.0223(6) 0.0837(11) 0.0003(6) -0.0329(7) 0.0006(5)
F9 0.0681(10) 0.0347(7) 0.0548(9) -0.0207(6) -0.0178(8) 0.0188(7)
F10 0.0310(6) 0.0467(7) 0.0467(7) 0.0190(6) -0.0139(5) -0.0260(6)
F11 0.0364(8) 0.1187(15) 0.0277(7) -0.0045(8) -0.0112(6) -0.0246(8)
F12 0.0267(6) 0.0334(7) 0.1083(13) 0.0003(7) -0.0309(8) -0.0054(5)
F15A 0.103(5) 0.033(4) 0.045(4) -0.015(2) -0.045(4) 0.047(3)
F14A 0.087(5) 0.029(2) 0.052(3) -0.017(2) 0.048(3) -0.012(3)
F13B 0.069(6) 0.041(4) 0.078(4) -0.034(3) -0.057(4) 0.022(3)
F14B 0.023(2) 0.045(4) 0.101(5) -0.047(3) 0.017(2) -0.0126(19)
F13A 0.034(2) 0.038(4) 0.131(8) -0.049(5) -0.034(4) 0.001(2)
F15B 0.141(7) 0.0172(19) 0.025(3) 0.0053(15) 0.005(3) 0.003(4)
F16 0.0259(6) 0.0796(10) 0.0198(5) -0.0056(6) 0.0049(4) -0.0219(6)
F17 0.0431(7) 0.0281(6) 0.0219(5) -0.0054(4) -0.0074(5) -0.0034(5)
F18 0.0423(7) 0.0315(6) 0.0198(5) 0.0002(4) -0.0114(5) 0.0091(5)
F19 0.0367(7) 0.0825(11) 0.0426(8) -0.0271(7) 0.0140(6) -0.0362(7)
F20 0.0193(5) 0.0431(7) 0.0368(6) -0.0006(5) 0.0034(5) 0.0016(5)
F21 0.0280(6) 0.0396(7) 0.0487(8) 0.0174(6) 0.0040(5) -0.0071(5)
F22 0.0297(6) 0.0586(8) 0.0362(7) -0.0191(6) -0.0086(5) -0.0067(6)
F23 0.0645(9) 0.0474(8) 0.0212(6) -0.0008(5) -0.0127(6) -0.0189(7)
F24 0.0434(7) 0.0277(6) 0.0426(7) -0.0123(5) -0.0050(6) -0.0057(5)
C38 0.0143(7) 0.0154(7) 0.0188(7) -0.0012(6) -0.0026(6) -0.0025(5)
C39 0.0181(8) 0.0167(7) 0.0190(7) -0.0001(6) -0.0041(6) -0.0030(6)
C40 0.0187(8) 0.0167(7) 0.0219(8) -0.0015(6) -0.0075(6) -0.0002(6)
C41 0.0147(7) 0.0198(8) 0.0261(8) -0.0021(6) -0.0040(6) -0.0032(6)
C42 0.0175(8) 0.0211(8) 0.0215(8) -0.0006(6) -0.0017(6) -0.0055(6)
C43 0.0170(7) 0.0189(7) 0.0195(8) 0.0015(6) -0.0036(6) -0.0035(6)
C44 0.0171(8) 0.0340(10) 0.0276(9) 0.0045(7) -0.0003(7) -0.0083(7)
C45 0.0222(8) 0.0239(8) 0.0269(9) 0.0003(7) -0.0101(7) -0.0018(6)
C46 0.0149(7) 0.0172(7) 0.0154(7) 0.0011(6) 0.0005(6) -0.0038(5)
C47 0.0151(7) 0.0199(8) 0.0171(7) 0.0012(6) -0.0005(6) -0.0036(6)
C48 0.0165(7) 0.0240(8) 0.0177(7) 0.0019(6) -0.0006(6) -0.0078(6)
C49 0.0228(8) 0.0202(8) 0.0207(8) 0.0004(6) -0.0007(6) -0.0087(6)
C50 0.0217(8) 0.0175(8) 0.0198(8) 0.0008(6) -0.0010(6) -0.0030(6)
C51 0.0160(7) 0.0197(8) 0.0195(7) -0.0001(6) -0.0020(6) -0.0030(6)
C52 0.0303(10) 0.0184(8) 0.0365(10) -0.0016(7) -0.0081(8) -0.0029(7)
C53 0.0216(8) 0.0276(9) 0.0270(9) 0.0059(7) -0.0054(7) -0.0115(7)
C54 0.0107(7) 0.0178(7) 0.0181(7) 0.0013(6) -0.0023(5) -0.0029(5)
C55 0.0126(7) 0.0189(7) 0.0180(7) -0.0013(6) -0.0009(6) -0.0020(5)
C56 0.0119(7) 0.0212(8) 0.0161(7) 0.0000(6) -0.0020(5) -0.0032(5)
C57 0.0138(7) 0.0183(7) 0.0184(7) 0.0034(6) -0.0025(6) -0.0030(5)
C58 0.0131(7) 0.0167(7) 0.0201(7) -0.0005(6) -0.0031(6) -0.0024(5)
C59 0.0150(7) 0.0181(7) 0.0159(7) 0.0006(6) -0.0032(6) -0.0036(5)
C60 0.0227(8) 0.0185(8) 0.0220(8) 0.0001(6) -0.0067(6) -0.0015(6)
C61 0.0163(7) 0.0255(8) 0.0179(8) -0.0002(6) -0.0023(6) -0.0010(6)
C62 0.0157(7) 0.0148(7) 0.0172(7) 0.0032(6) -0.0018(6) -0.0001(5)
C63 0.0189(8) 0.0161(7) 0.0208(8) 0.0012(6) -0.0027(6) -0.0010(6)
C64 0.0235(8) 0.0190(8) 0.0201(8) -0.0022(6) -0.0042(6) 0.0009(6)
C65 0.0231(8) 0.0233(8) 0.0185(8) -0.0014(6) 0.0010(6) 0.0008(6)
C66 0.0163(8) 0.0216(8) 0.0226(8) 0.0010(6) 0.0021(6) -0.0002(6)
C67 0.0163(7) 0.0199(8) 0.0204(8) 0.0001(6) -0.0018(6) -0.0010(6)
C68 0.0209(8) 0.0339(10) 0.0246(9) -0.0020(7) 0.0036(7) -0.0046(7)
C69 0.0320(10) 0.0301(9) 0.0226(9) -0.0058(7) -0.0049(7) -0.0038(7)
B1 0.0125(8) 0.0166(8) 0.0166(8) 0.0010(6) -0.0019(6) -0.0023(6)

loop_
_atom_type_symbol
_atom_type_description
_atom_type_scat_dispersion_real
_atom_type_scat_dispersion_imag
_atom_type_scat_source
C C 0.0033 0.0016 'International Tables Vol C Tables 4.2.6.8 and 6.1.1.4'
H H 0.0000 0.0000 'International Tables Vol C Tables 4.2.6.8 and 6.1.1.4'
B B 0.0013 0.0007 'International Tables Vol C Tables 4.2.6.8 and 6.1.1.4'
Cl Cl 0.1484 0.1585 'International Tables Vol C Tables 4.2.6.8 and 6.1.1.4'
F F 0.0171 0.0103 'International Tables Vol C Tables 4.2.6.8 and 6.1.1.4'
N N 0.0061 0.0033 'International Tables Vol C Tables 4.2.6.8 and 6.1.1.4'
O O 0.0106 0.0060 'International Tables Vol C Tables 4.2.6.8 and 6.1.1.4'
P P 0.1023 0.0942 'International Tables Vol C Tables 4.2.6.8 and 6.1.1.4'

loop_
_geom_angle_atom_site_label_1
_geom_angle_atom_site_label_2
_geom_angle_atom_site_label_3
_geom_angle
_geom_angle_site_symmetry_1
_geom_angle_site_symmetry_3
_geom_angle_publ_flag
Cl1A C70A Cl3A 110.77(12) . . ?
Cl1A C70A H70A 108.2 . . ?
Cl2A C70A Cl1A 110.51(12) . . ?
Cl2A C70A Cl3A 110.73(12) . . ?
Cl2A C70A H70A 108.2 . . ?
Cl3A C70A H70A 108.2 . . ?
Cl1B C70B Cl3B 95.8(12) . . ?
Cl1B C70B H70B 115.3 . . ?
Cl2B C70B Cl1B 103.5(13) . . ?
Cl2B C70B Cl3B 109.5(13) . . ?
Cl2B C70B H70B 115.3 . . ?
Cl3B C70B H70B 115.3 . . ?
O1 P1 O2 111.32(7) . . ?
O1 P1 O3 116.33(7) . . ?
O1 P1 N2 119.01(7) . . ?
O2 P1 N2 107.44(7) . . ?
O3 P1 O2 104.40(7) . . ?
O3 P1 N2 96.55(7) . . ?
C1 O2 P1 124.78(11) . . ?
C25 O3 P1 110.56(10) . . ?
C15 N1 C6 122.83(15) . . ?
C15 N1 C18 122.69(14) . . ?
C18 N1 C6 114.48(13) . . ?
C23 N2 P1 126.76(12) . . ?
C23 N2 C24 124.19(14) . . ?
C24 N2 P1 107.87(11) . . ?
O2 C1 C2 120.88(15) . . ?
C6 C1 O2 119.03(14) . . ?
C6 C1 C2 120.06(14) . . ?
C1 C2 C11 122.37(14) . . ?
C3 C2 C1 115.60(15) . . ?
C3 C2 C11 122.02(14) . . ?
C2 C3 H3 117.7 . . ?
C2 C3 C4 124.62(15) . . ?
C4 C3 H3 117.7 . . ?
C3 C4 C7 120.81(15) . . ?
C5 C4 C3 117.51(15) . . ?
C5 C4 C7 121.63(15) . . ?
C4 C5 H5 120.5 . . ?
C4 C5 C6 119.00(15) . . ?
C6 C5 H5 120.5 . . ?
C1 C6 N1 120.08(14) . . ?
C1 C6 C5 122.68(15) . . ?
C5 C6 N1 117.18(15) . . ?
C4 C7 C8 109.66(14) . . ?
C9 C7 C4 112.21(14) . . ?
C9 C7 C8 108.29(15) . . ?
C9 C7 C10 108.41(15) . . ?
C10 C7 C4 108.42(14) . . ?
C10 C7 C8 109.82(15) . . ?
C7 C8 H8A 109.5 . . ?
C7 C8 H8B 109.5 . . ?
C7 C8 H8C 109.5 . . ?
H8A C8 H8B 109.5 . . ?
H8A C8 H8C 109.5 . . ?
H8B C8 H8C 109.5 . . ?
C7 C9 H9A 109.5 . . ?
C7 C9 H9B 109.5 . . ?
C7 C9 H9C 109.5 . . ?
H9A C9 H9B 109.5 . . ?
H9A C9 H9C 109.5 . . ?
H9B C9 H9C 109.5 . . ?
C7 C10 H10A 109.5 . . ?
C7 C10 H10B 109.5 . . ?
C7 C10 H10C 109.5 . . ?
H10A C10 H10B 109.5 . . ?
H10A C10 H10C 109.5 . . ?
H10B C10 H10C 109.5 . . ?
C2 C11 C12 109.06(14) . . ?
C2 C11 C13 110.65(14) . . ?
C13 C11 C12 110.25(15) . . ?
C14 C11 C2 111.78(14) . . ?
C14 C11 C12 107.95(15) . . ?
C14 C11 C13 107.10(15) . . ?
C11 C12 H12A 109.5 . . ?
C11 C12 H12B 109.5 . . ?
C11 C12 H12C 109.5 . . ?
H12A C12 H12B 109.5 . . ?
H12A C12 H12C 109.5 . . ?
H12B C12 H12C 109.5 . . ?
C11 C13 H13A 109.5 . . ?
C11 C13 H13B 109.5 . . ?
C11 C13 H13C 109.5 . . ?
H13A C13 H13B 109.5 . . ?
H13A C13 H13C 109.5 . . ?
H13B C13 H13C 109.5 . . ?
C11 C14 H14A 109.5 . . ?
C11 C14 H14B 109.5 . . ?
C11 C14 H14C 109.5 . . ?
H14A C14 H14B 109.5 . . ?
H14A C14 H14C 109.5 . . ?
H14B C14 H14C 109.5 . . ?
N1 C15 C16 120.81(15) . . ?
N1 C15 C17 120.77(16) . . ?
C16 C15 C17 118.42(15) . . ?
C15 C16 H16A 109.5 . . ?
C15 C16 H16B 109.5 . . ?
C15 C16 H16C 109.5 . . ?
H16A C16 H16B 109.5 . . ?
H16A C16 H16C 109.5 . . ?
H16B C16 H16C 109.5 . . ?
C15 C17 H17A 109.5 . . ?
C15 C17 H17B 109.5 . . ?
C15 C17 H17C 109.5 . . ?
H17A C17 H17B 109.5 . . ?
H17A C17 H17C 109.5 . . ?
H17B C17 H17C 109.5 . . ?
C19 C18 N1 120.51(16) . . ?
C19 C18 C23 122.23(16) . . ?
C23 C18 N1 117.22(15) . . ?
C18 C19 H19 120.4 . . ?
C18 C19 C20 119.22(17) . . ?
C20 C19 H19 120.4 . . ?
C19 C20 H20 120.4 . . ?
C19 C20 C21 119.28(18) . . ?
C21 C20 H20 120.4 . . ?
C20 C21 H21 119.4 . . ?
C22 C21 C20 121.19(18) . . ?
C22 C21 H21 119.4 . . ?
C21 C22 H22 119.9 . . ?
C21 C22 C23 120.15(17) . . ?
C23 C22 H22 119.9 . . ?
C18 C23 N2 119.90(15) . . ?
C22 C23 N2 122.24(16) . . ?
C22 C23 C18 117.86(16) . . ?
C25 C24 N2 110.96(14) . . ?
C29 C24 N2 128.21(16) . . ?
C29 C24 C25 120.82(16) . . ?
C24 C25 O3 112.20(14) . . ?
C26 C25 O3 124.23(15) . . ?
C26 C25 C24 123.57(15) . . ?
C25 C26 C27 114.23(16) . . ?
C25 C26 C34 122.78(15) . . ?
C27 C26 C34 122.88(15) . . ?
C26 C27 H27 118.1 . . ?
C28 C27 C26 123.72(16) . . ?
C28 C27 H27 118.1 . . ?
C27 C28 C30 121.42(16) . . ?
C29 C28 C27 119.43(15) . . ?
C29 C28 C30 119.14(16) . . ?
C24 C29 C28 118.13(16) . . ?
C24 C29 H29 120.9 . . ?
C28 C29 H29 120.9 . . ?
C28 C30 C31 112.51(16) . . ?
C28 C30 C32 109.84(16) . . ?
C31 C30 C32 107.32(18) . . ?
C33 C30 C28 108.38(16) . . ?
C33 C30 C31 108.58(17) . . ?
C33 C30 C32 110.2(2) . . ?
C30 C31 H31A 109.5 . . ?
C30 C31 H31B 109.5 . . ?
C30 C31 H31C 109.5 . . ?
H31A C31 H31B 109.5 . . ?
H31A C31 H31C 109.5 . . ?
H31B C31 H31C 109.5 . . ?
C30 C32 H32A 109.5 . . ?
C30 C32 H32B 109.5 . . ?
C30 C32 H32C 109.5 . . ?
H32A C32 H32B 109.5 . . ?
H32A C32 H32C 109.5 . . ?
H32B C32 H32C 109.5 . . ?
C30 C33 H33A 109.5 . . ?
C30 C33 H33B 109.5 . . ?
C30 C33 H33C 109.5 . . ?
H33A C33 H33B 109.5 . . ?
H33A C33 H33C 109.5 . . ?
H33B C33 H33C 109.5 . . ?
C26 C34 C35 108.12(14) . . ?
C26 C34 C36 111.62(14) . . ?
C36 C34 C35 109.23(14) . . ?
C37 C34 C26 111.58(14) . . ?
C37 C34 C35 108.10(14) . . ?
C37 C34 C36 108.12(15) . . ?
C34 C35 H35A 109.5 . . ?
C34 C35 H35B 109.5 . . ?
C34 C35 H35C 109.5 . . ?
H35A C35 H35B 109.5 . . ?
H35A C35 H35C 109.5 . . ?
H35B C35 H35C 109.5 . . ?
C34 C36 H36A 109.5 . . ?
C34 C36 H36B 109.5 . . ?
C34 C36 H36C 109.5 . . ?
H36A C36 H36B 109.5 . . ?
H36A C36 H36C 109.5 . . ?
H36B C36 H36C 109.5 . . ?
C34 C37 H37A 109.5 . . ?
C34 C37 H37B 109.5 . . ?
C34 C37 H37C 109.5 . . ?
H37A C37 H37B 109.5 . . ?
H37A C37 H37C 109.5 . . ?
H37B C37 H37C 109.5 . . ?
C39 C38 C43 115.37(14) . . ?
C39 C38 B1 122.02(14) . . ?
C43 C38 B1 122.45(14) . . ?
C38 C39 H39 118.9 . . ?
C40 C39 C38 122.26(15) . . ?
C40 C39 H39 118.9 . . ?
C39 C40 C45 117.95(15) . . ?
C41 C40 C39 121.21(15) . . ?
C41 C40 C45 120.84(15) . . ?
C40 C41 H41 121.2 . . ?
C40 C41 C42 117.60(15) . . ?
C42 C41 H41 121.2 . . ?
C41 C42 C43 121.02(15) . . ?
C41 C42 C44 119.26(15) . . ?
C43 C42 C44 119.72(15) . . ?
C38 C43 H43 118.7 . . ?
C42 C43 C38 122.51(15) . . ?
C42 C43 H43 118.7 . . ?
F1 C44 C42 111.88(16) . . ?
F2 C44 F1 106.47(15) . . ?
F2 C44 F3 107.07(17) . . ?
F2 C44 C42 112.50(15) . . ?
F3 C44 F1 105.64(15) . . ?
F3 C44 C42 112.81(15) . . ?
F4 C45 C40 112.64(15) . . ?
F5 C45 F4 106.91(15) . . ?
F5 C45 F6 106.20(15) . . ?
F5 C45 C40 113.05(15) . . ?
F6 C45 F4 105.80(15) . . ?
F6 C45 C40 111.73(14) . . ?
C47 C46 C51 115.76(15) . . ?
C47 C46 B1 121.56(14) . . ?
C51 C46 B1 121.88(14) . . ?
C46 C47 H47 119.0 . . ?
C48 C47 C46 122.07(15) . . ?
C48 C47 H47 119.0 . . ?
C47 C48 C53 120.16(15) . . ?
C49 C48 C47 120.96(15) . . ?
C49 C48 C53 118.88(16) . . ?
C48 C49 H49 121.1 . . ?
C50 C49 C48 117.83(16) . . ?
C50 C49 H49 121.1 . . ?
C49 C50 C51 121.23(15) . . ?
C49 C50 C52 118.06(16) . . ?
C51 C50 C52 120.69(16) . . ?
C46 C51 H51 119.0 . . ?
C50 C51 C46 122.08(15) . . ?
C50 C51 H51 119.0 . . ?
F7 C52 C50 111.79(16) . . ?
F8 C52 F7 105.60(17) . . ?
F8 C52 C50 113.49(15) . . ?
F9 C52 F7 106.09(17) . . ?
F9 C52 F8 106.68(17) . . ?
F9 C52 C50 112.62(16) . . ?
F10 C53 F12 106.08(16) . . ?
F10 C53 C48 112.51(15) . . ?
F11 C53 F10 105.30(16) . . ?
F11 C53 F12 105.92(17) . . ?
F11 C53 C48 113.13(16) . . ?
F12 C53 C48 113.25(16) . . ?
C55 C54 B1 121.24(14) . . ?
C59 C54 C55 115.73(14) . . ?
C59 C54 B1 122.80(14) . . ?
C54 C55 H55 118.9 . . ?
C56 C55 C54 122.14(15) . . ?
C56 C55 H55 118.9 . . ?
C55 C56 C61 119.38(15) . . ?
C57 C56 C55 121.09(15) . . ?
C57 C56 C61 119.48(14) . . ?
C56 C57 H57 121.1 . . ?
C58 C57 C56 117.83(14) . . ?
C58 C57 H57 121.1 . . ?
C57 C58 C59 121.04(15) . . ?
C57 C58 C60 120.01(14) . . ?
C59 C58 C60 118.95(15) . . ?
C54 C59 C58 122.16(15) . . ?
C54 C59 H59 118.9 . . ?
C58 C59 H59 118.9 . . ?
F15A C60 F14A 106.3(6) . . ?
F15A C60 C58 113.2(5) . . ?
F14A C60 C58 110.5(4) . . ?
F13B C60 C58 113.4(7) . . ?
F14B C60 F13B 103.5(7) . . ?
F14B C60 C58 114.6(4) . . ?
F13A C60 F15A 107.4(7) . . ?
F13A C60 F14A 106.5(7) . . ?
F13A C60 C58 112.5(7) . . ?
F15B C60 F13B 104.9(7) . . ?
F15B C60 F14B 105.0(6) . . ?
F15B C60 C58 114.2(5) . . ?
F16 C61 C56 112.76(14) . . ?
F17 C61 F16 105.28(14) . . ?
F17 C61 F18 106.07(14) . . ?
F17 C61 C56 113.16(14) . . ?
F18 C61 F16 106.21(14) . . ?
F18 C61 C56 112.73(14) . . ?
C63 C62 C67 115.44(15) . . ?
C63 C62 B1 123.11(14) . . ?
C67 C62 B1 121.44(15) . . ?
C62 C63 H63 118.9 . . ?
C64 C63 C62 122.20(16) . . ?
C64 C63 H63 118.9 . . ?
C63 C64 C69 120.06(16) . . ?
C65 C64 C63 121.02(16) . . ?
C65 C64 C69 118.92(16) . . ?
C64 C65 H65 121.1 . . ?
C66 C65 C64 117.76(16) . . ?
C66 C65 H65 121.1 . . ?
C65 C66 C67 121.13(16) . . ?
C65 C66 C68 118.27(16) . . ?
C67 C66 C68 120.60(17) . . ?
C62 C67 H67 118.8 . . ?
C66 C67 C62 122.42(16) . . ?
C66 C67 H67 118.8 . . ?
F19 C68 F20 105.87(16) . . ?
F19 C68 F21 107.17(17) . . ?
F19 C68 C66 113.38(15) . . ?
F20 C68 C66 111.12(16) . . ?
F21 C68 F20 105.41(15) . . ?
F21 C68 C66 113.30(16) . . ?
F22 C69 F23 107.39(16) . . ?
F22 C69 F24 106.40(16) . . ?
F22 C69 C64 112.67(15) . . ?
F23 C69 F24 106.20(15) . . ?
F23 C69 C64 111.89(16) . . ?
F24 C69 C64 111.87(16) . . ?
C38 B1 C62 111.93(13) . . ?
C46 B1 C38 109.37(13) . . ?
C46 B1 C62 105.69(12) . . ?
C54 B1 C38 108.49(12) . . ?
C54 B1 C46 111.94(13) . . ?
C54 B1 C62 109.45(13) . . ?

loop_
_geom_bond_atom_site_label_1
_geom_bond_atom_site_label_2
_geom_bond_distance
_geom_bond_site_symmetry_2
_geom_bond_publ_flag
Cl1A C70A 1.760(2) . ?
Cl2A C70A 1.754(2) . ?
Cl3A C70A 1.770(2) . ?
C70A H70A 1.0000 . ?
Cl1B C70B 1.767(18) . ?
Cl2B C70B 1.757(18) . ?
Cl3B C70B 1.787(18) . ?
C70B H70B 1.0000 . ?
P1 O1 1.4575(12) . ?
P1 O2 1.5955(12) . ?
P1 O3 1.5896(12) . ?
P1 N2 1.6732(14) . ?
O2 C1 1.3976(18) . ?
O3 C25 1.4158(19) . ?
N1 C6 1.456(2) . ?
N1 C15 1.307(2) . ?
N1 C18 1.452(2) . ?
N2 C23 1.420(2) . ?
N2 C24 1.431(2) . ?
C1 C2 1.406(2) . ?
C1 C6 1.380(2) . ?
C2 C3 1.401(2) . ?
C2 C11 1.538(2) . ?
C3 H3 0.9500 . ?
C3 C4 1.403(2) . ?
C4 C5 1.384(2) . ?
C4 C7 1.535(2) . ?
C5 H5 0.9500 . ?
C5 C6 1.389(2) . ?
C7 C8 1.537(2) . ?
C7 C9 1.531(3) . ?
C7 C10 1.534(2) . ?
C8 H8A 0.9800 . ?
C8 H8B 0.9800 . ?
C8 H8C 0.9800 . ?
C9 H9A 0.9800 . ?
C9 H9B 0.9800 . ?
C9 H9C 0.9800 . ?
C10 H10A 0.9800 . ?
C10 H10B 0.9800 . ?
C10 H10C 0.9800 . ?
C11 C12 1.545(3) . ?
C11 C13 1.541(2) . ?
C11 C14 1.531(2) . ?
C12 H12A 0.9800 . ?
C12 H12B 0.9800 . ?
C12 H12C 0.9800 . ?
C13 H13A 0.9800 . ?
C13 H13B 0.9800 . ?
C13 H13C 0.9800 . ?
C14 H14A 0.9800 . ?
C14 H14B 0.9800 . ?
C14 H14C 0.9800 . ?
C15 C16 1.487(3) . ?
C15 C17 1.488(2) . ?
C16 H16A 0.9800 . ?
C16 H16B 0.9800 . ?
C16 H16C 0.9800 . ?
C17 H17A 0.9800 . ?
C17 H17B 0.9800 . ?
C17 H17C 0.9800 . ?
C18 C19 1.381(2) . ?
C18 C23 1.397(2) . ?
C19 H19 0.9500 . ?
C19 C20 1.387(3) . ?
C20 H20 0.9500 . ?
C20 C21 1.390(3) . ?
C21 H21 0.9500 . ?
C21 C22 1.384(3) . ?
C22 H22 0.9500 . ?
C22 C23 1.392(2) . ?
C24 C25 1.388(2) . ?
C24 C29 1.383(2) . ?
C25 C26 1.384(2) . ?
C26 C27 1.407(2) . ?
C26 C34 1.536(2) . ?
C27 H27 0.9500 . ?
C27 C28 1.398(2) . ?
C28 C29 1.393(3) . ?
C28 C30 1.534(2) . ?
C29 H29 0.9500 . ?
C30 C31 1.534(3) . ?
C30 C32 1.537(3) . ?
C30 C33 1.533(3) . ?
C31 H31A 0.9800 . ?
C31 H31B 0.9800 . ?
C31 H31C 0.9800 . ?
C32 H32A 0.9800 . ?
C32 H32B 0.9800 . ?
C32 H32C 0.9800 . ?
C33 H33A 0.9800 . ?
C33 H33B 0.9800 . ?
C33 H33C 0.9800 . ?
C34 C35 1.541(2) . ?
C34 C36 1.541(3) . ?
C34 C37 1.534(2) . ?
C35 H35A 0.9800 . ?
C35 H35B 0.9800 . ?
C35 H35C 0.9800 . ?
C36 H36A 0.9800 . ?
C36 H36B 0.9800 . ?
C36 H36C 0.9800 . ?
C37 H37A 0.9800 . ?
C37 H37B 0.9800 . ?
C37 H37C 0.9800 . ?
F1 C44 1.345(2) . ?
F2 C44 1.333(2) . ?
F3 C44 1.336(2) . ?
F4 C45 1.342(2) . ?
F5 C45 1.339(2) . ?
F6 C45 1.341(2) . ?
F7 C52 1.342(2) . ?
F8 C52 1.335(2) . ?
F9 C52 1.327(2) . ?
F10 C53 1.334(2) . ?
F11 C53 1.331(2) . ?
F12 C53 1.337(2) . ?
F15A C60 1.301(7) . ?
F14A C60 1.318(7) . ?
F13B C60 1.329(9) . ?
F14B C60 1.327(7) . ?
F13A C60 1.291(9) . ?
F15B C60 1.317(7) . ?
F16 C61 1.347(2) . ?
F17 C61 1.339(2) . ?
F18 C61 1.3413(19) . ?
F19 C68 1.330(2) . ?
F20 C68 1.350(2) . ?
F21 C68 1.337(2) . ?
F22 C69 1.333(2) . ?
F23 C69 1.339(2) . ?
F24 C69 1.345(2) . ?
C38 C39 1.400(2) . ?
C38 C43 1.408(2) . ?
C38 B1 1.642(2) . ?
C39 H39 0.9500 . ?
C39 C40 1.397(2) . ?
C40 C41 1.389(2) . ?
C40 C45 1.493(2) . ?
C41 H41 0.9500 . ?
C41 C42 1.390(2) . ?
C42 C43 1.390(2) . ?
C42 C44 1.508(2) . ?
C43 H43 0.9500 . ?
C46 C47 1.404(2) . ?
C46 C51 1.405(2) . ?
C46 B1 1.641(2) . ?
C47 H47 0.9500 . ?
C47 C48 1.393(2) . ?
C48 C49 1.391(2) . ?
C48 C53 1.496(2) . ?
C49 H49 0.9500 . ?
C49 C50 1.386(2) . ?
C50 C51 1.389(2) . ?
C50 C52 1.503(2) . ?
C51 H51 0.9500 . ?
C54 C55 1.406(2) . ?
C54 C59 1.398(2) . ?
C54 B1 1.637(2) . ?
C55 H55 0.9500 . ?
C55 C56 1.391(2) . ?
C56 C57 1.390(2) . ?
C56 C61 1.495(2) . ?
C57 H57 0.9500 . ?
C57 C58 1.384(2) . ?
C58 C59 1.399(2) . ?
C58 C60 1.498(2) . ?
C59 H59 0.9500 . ?
C62 C63 1.402(2) . ?
C62 C67 1.407(2) . ?
C62 B1 1.651(2) . ?
C63 H63 0.9500 . ?
C63 C64 1.399(2) . ?
C64 C65 1.389(3) . ?
C64 C69 1.503(3) . ?
C65 H65 0.9500 . ?
C65 C66 1.387(3) . ?
C66 C67 1.390(2) . ?
C66 C68 1.496(2) . ?
C67 H67 0.9500 . ?

loop_
_geom_torsion_atom_site_label_1
_geom_torsion_atom_site_label_2
_geom_torsion_atom_site_label_3
_geom_torsion_atom_site_label_4
_geom_torsion
_geom_torsion_site_symmetry_1
_geom_torsion_site_symmetry_2
_geom_torsion_site_symmetry_3
_geom_torsion_site_symmetry_4
_geom_torsion_publ_flag
P1 O2 C1 C2 136.58(14) . . . . ?
P1 O2 C1 C6 -45.4(2) . . . . ?
P1 O3 C25 C24 7.60(17) . . . . ?
P1 O3 C25 C26 -173.52(13) . . . . ?
P1 N2 C23 C18 -43.3(2) . . . . ?
P1 N2 C23 C22 136.73(15) . . . . ?
P1 N2 C24 C25 -10.20(16) . . . . ?
P1 N2 C24 C29 169.00(15) . . . . ?
O1 P1 O2 C1 114.53(13) . . . . ?
O1 P1 O3 C25 -139.02(11) . . . . ?
O1 P1 N2 C23 -29.84(16) . . . . ?
O1 P1 N2 C24 138.03(11) . . . . ?
O2 P1 O3 C25 97.89(11) . . . . ?
O2 P1 N2 C23 97.75(14) . . . . ?
O2 P1 N2 C24 -94.38(11) . . . . ?
O2 C1 C2 C3 -175.54(14) . . . . ?
O2 C1 C2 C11 4.7(2) . . . . ?
O2 C1 C6 N1 -3.7(2) . . . . ?
O2 C1 C6 C5 173.35(15) . . . . ?
O3 P1 O2 C1 -119.18(13) . . . . ?
O3 P1 N2 C23 -154.88(14) . . . . ?
O3 P1 N2 C24 12.99(11) . . . . ?
O3 C25 C26 C27 179.33(15) . . . . ?
O3 C25 C26 C34 -4.4(3) . . . . ?
N1 C18 C19 C20 -178.14(16) . . . . ?
N1 C18 C23 N2 0.5(2) . . . . ?
N1 C18 C23 C22 -179.54(14) . . . . ?
N2 P1 O2 C1 -17.41(14) . . . . ?
N2 P1 O3 C25 -12.05(11) . . . . ?
N2 C24 C25 O3 2.05(19) . . . . ?
N2 C24 C25 C26 -176.84(15) . . . . ?
N2 C24 C29 C28 177.61(16) . . . . ?
C1 C2 C3 C4 -0.4(2) . . . . ?
C1 C2 C11 C12 -68.8(2) . . . . ?
C1 C2 C11 C13 52.6(2) . . . . ?
C1 C2 C11 C14 171.91(16) . . . . ?
C2 C1 C6 N1 174.31(14) . . . . ?
C2 C1 C6 C5 -8.6(2) . . . . ?
C2 C3 C4 C5 -3.9(2) . . . . ?
C2 C3 C4 C7 178.59(15) . . . . ?
C3 C2 C11 C12 111.45(18) . . . . ?
C3 C2 C11 C13 -127.12(17) . . . . ?
C3 C2 C11 C14 -7.8(2) . . . . ?
C3 C4 C5 C6 2.0(2) . . . . ?
C3 C4 C7 C8 -52.8(2) . . . . ?
C3 C4 C7 C9 -173.22(15) . . . . ?
C3 C4 C7 C10 67.1(2) . . . . ?
C4 C5 C6 N1 -178.73(14) . . . . ?
C4 C5 C6 C1 4.1(2) . . . . ?
C5 C4 C7 C8 129.75(17) . . . . ?
C5 C4 C7 C9 9.4(2) . . . . ?
C5 C4 C7 C10 -110.35(18) . . . . ?
C6 N1 C15 C16 1.3(2) . . . . ?
C6 N1 C15 C17 -179.47(15) . . . . ?
C6 N1 C18 C19 110.66(17) . . . . ?
C6 N1 C18 C23 -67.36(18) . . . . ?
C6 C1 C2 C3 6.4(2) . . . . ?
C6 C1 C2 C11 -173.34(15) . . . . ?
C7 C4 C5 C6 179.52(15) . . . . ?
C11 C2 C3 C4 179.42(15) . . . . ?
C15 N1 C6 C1 -68.7(2) . . . . ?
C15 N1 C6 C5 114.06(18) . . . . ?
C15 N1 C18 C19 -69.4(2) . . . . ?
C15 N1 C18 C23 112.56(18) . . . . ?
C18 N1 C6 C1 111.24(17) . . . . ?
C18 N1 C6 C5 -66.01(19) . . . . ?
C18 N1 C15 C16 -178.62(15) . . . . ?
C18 N1 C15 C17 0.6(2) . . . . ?
C18 C19 C20 C21 -1.8(3) . . . . ?
C19 C18 C23 N2 -177.49(15) . . . . ?
C19 C18 C23 C22 2.5(2) . . . . ?
C19 C20 C21 C22 1.5(3) . . . . ?
C20 C21 C22 C23 0.9(3) . . . . ?
C21 C22 C23 N2 177.21(16) . . . . ?
C21 C22 C23 C18 -2.8(2) . . . . ?
C23 N2 C24 C25 158.06(15) . . . . ?
C23 N2 C24 C29 -22.7(3) . . . . ?
C23 C18 C19 C20 -0.2(3) . . . . ?
C24 N2 C23 C18 150.68(16) . . . . ?
C24 N2 C23 C22 -29.3(2) . . . . ?
C24 C25 C26 C27 -1.9(2) . . . . ?
C24 C25 C26 C34 174.31(15) . . . . ?
C25 C24 C29 C28 -3.3(2) . . . . ?
C25 C26 C27 C28 -0.5(2) . . . . ?
C25 C26 C34 C35 -62.7(2) . . . . ?
C25 C26 C34 C36 57.4(2) . . . . ?
C25 C26 C34 C37 178.53(16) . . . . ?
C26 C27 C28 C29 0.9(3) . . . . ?
C26 C27 C28 C30 -178.21(16) . . . . ?
C27 C26 C34 C35 113.18(18) . . . . ?
C27 C26 C34 C36 -126.66(17) . . . . ?
C27 C26 C34 C37 -5.6(2) . . . . ?
C27 C28 C29 C24 1.0(2) . . . . ?
C27 C28 C30 C31 -11.8(3) . . . . ?
C27 C28 C30 C32 -131.3(2) . . . . ?
C27 C28 C30 C33 108.3(2) . . . . ?
C29 C24 C25 O3 -177.22(14) . . . . ?
C29 C24 C25 C26 3.9(3) . . . . ?
C29 C28 C30 C31 169.05(17) . . . . ?
C29 C28 C30 C32 49.6(2) . . . . ?
C29 C28 C30 C33 -70.9(2) . . . . ?
C30 C28 C29 C24 -179.89(16) . . . . ?
C34 C26 C27 C28 -176.69(16) . . . . ?
C38 C39 C40 C41 -1.3(3) . . . . ?
C38 C39 C40 C45 178.93(16) . . . . ?
C39 C38 C43 C42 1.1(2) . . . . ?
C39 C38 B1 C46 -84.00(18) . . . . ?
C39 C38 B1 C54 153.64(15) . . . . ?
C39 C38 B1 C62 32.8(2) . . . . ?
C39 C40 C41 C42 0.4(3) . . . . ?
C39 C40 C45 F4 63.7(2) . . . . ?
C39 C40 C45 F5 -174.94(15) . . . . ?
C39 C40 C45 F6 -55.2(2) . . . . ?
C40 C41 C42 C43 1.2(3) . . . . ?
C40 C41 C42 C44 -179.54(16) . . . . ?
C41 C40 C45 F4 -116.06(18) . . . . ?
C41 C40 C45 F5 5.3(2) . . . . ?
C41 C40 C45 F6 125.01(18) . . . . ?
C41 C42 C43 C38 -2.0(3) . . . . ?
C41 C42 C44 F1 -90.9(2) . . . . ?
C41 C42 C44 F2 28.9(2) . . . . ?
C41 C42 C44 F3 150.13(17) . . . . ?
C43 C38 C39 C40 0.5(2) . . . . ?
C43 C38 B1 C46 91.18(18) . . . . ?
C43 C38 B1 C54 -31.2(2) . . . . ?
C43 C38 B1 C62 -152.04(15) . . . . ?
C43 C42 C44 F1 88.4(2) . . . . ?
C43 C42 C44 F2 -151.85(17) . . . . ?
C43 C42 C44 F3 -30.6(2) . . . . ?
C44 C42 C43 C38 178.76(16) . . . . ?
C45 C40 C41 C42 -179.83(16) . . . . ?
C46 C47 C48 C49 -1.7(3) . . . . ?
C46 C47 C48 C53 178.69(15) . . . . ?
C47 C46 C51 C50 -2.4(2) . . . . ?
C47 C46 B1 C38 -154.61(14) . . . . ?
C47 C46 B1 C54 -34.3(2) . . . . ?
C47 C46 B1 C62 84.73(17) . . . . ?
C47 C48 C49 C50 -0.2(2) . . . . ?
C47 C48 C53 F10 -134.90(17) . . . . ?
C47 C48 C53 F11 105.9(2) . . . . ?
C47 C48 C53 F12 -14.6(2) . . . . ?
C48 C49 C50 C51 0.6(3) . . . . ?
C48 C49 C50 C52 179.20(16) . . . . ?
C49 C48 C53 F10 45.5(2) . . . . ?
C49 C48 C53 F11 -73.7(2) . . . . ?
C49 C48 C53 F12 165.76(16) . . . . ?
C49 C50 C51 C46 0.7(3) . . . . ?
C49 C50 C52 F7 -58.0(2) . . . . ?
C49 C50 C52 F8 -177.36(17) . . . . ?
C49 C50 C52 F9 61.3(2) . . . . ?
C51 C46 C47 C48 2.9(2) . . . . ?
C51 C46 B1 C38 36.1(2) . . . . ?
C51 C46 B1 C54 156.32(14) . . . . ?
C51 C46 B1 C62 -84.60(17) . . . . ?
C51 C50 C52 F7 120.55(19) . . . . ?
C51 C50 C52 F8 1.2(3) . . . . ?
C51 C50 C52 F9 -120.12(19) . . . . ?
C52 C50 C51 C46 -177.80(16) . . . . ?
C53 C48 C49 C50 179.46(16) . . . . ?
C54 C55 C56 C57 -1.2(2) . . . . ?
C54 C55 C56 C61 176.16(14) . . . . ?
C55 C54 C59 C58 -1.3(2) . . . . ?
C55 C54 B1 C38 76.96(18) . . . . ?
C55 C54 B1 C46 -43.82(19) . . . . ?
C55 C54 B1 C62 -160.65(14) . . . . ?
C55 C56 C57 C58 -0.3(2) . . . . ?
C55 C56 C61 F16 -87.33(19) . . . . ?
C55 C56 C61 F17 32.0(2) . . . . ?
C55 C56 C61 F18 152.40(15) . . . . ?
C56 C57 C58 C59 1.0(2) . . . . ?
C56 C57 C58 C60 -179.00(15) . . . . ?
C57 C56 C61 F16 90.09(19) . . . . ?
C57 C56 C61 F17 -150.55(15) . . . . ?
C57 C56 C61 F18 -30.2(2) . . . . ?
C57 C58 C59 C54 -0.1(2) . . . . ?
C57 C58 C60 F15A 12.3(7) . . . . ?
C57 C58 C60 F14A 131.3(7) . . . . ?
C57 C58 C60 F13B -129.5(7) . . . . ?
C57 C58 C60 F14B 111.9(6) . . . . ?
C57 C58 C60 F13A -109.7(8) . . . . ?
C57 C58 C60 F15B -9.4(8) . . . . ?
C59 C54 C55 C56 2.0(2) . . . . ?
C59 C54 B1 C38 -97.27(17) . . . . ?
C59 C54 B1 C46 141.95(15) . . . . ?
C59 C54 B1 C62 25.1(2) . . . . ?
C59 C58 C60 F15A -167.7(7) . . . . ?
C59 C58 C60 F14A -48.7(7) . . . . ?
C59 C58 C60 F13B 50.5(7) . . . . ?
C59 C58 C60 F14B -68.1(6) . . . . ?
C59 C58 C60 F13A 70.3(8) . . . . ?
C59 C58 C60 F15B 170.7(8) . . . . ?
C60 C58 C59 C54 179.87(15) . . . . ?
C61 C56 C57 C58 -177.71(14) . . . . ?
C62 C63 C64 C65 -1.2(3) . . . . ?
C62 C63 C64 C69 178.91(15) . . . . ?
C63 C62 C67 C66 -0.5(2) . . . . ?
C63 C62 B1 C38 32.4(2) . . . . ?
C63 C62 B1 C46 151.40(14) . . . . ?
C63 C62 B1 C54 -87.88(17) . . . . ?
C63 C64 C65 C66 -0.3(2) . . . . ?
C63 C64 C69 F22 -25.0(2) . . . . ?
C63 C64 C69 F23 -146.16(17) . . . . ?
C63 C64 C69 F24 94.8(2) . . . . ?
C64 C65 C66 C67 1.3(3) . . . . ?
C64 C65 C66 C68 -178.78(16) . . . . ?
C65 C64 C69 F22 155.04(16) . . . . ?
C65 C64 C69 F23 33.9(2) . . . . ?
C65 C64 C69 F24 -85.1(2) . . . . ?
C65 C66 C67 C62 -0.9(3) . . . . ?
C65 C66 C68 F19 -178.80(17) . . . . ?
C65 C66 C68 F20 62.1(2) . . . . ?
C65 C66 C68 F21 -56.4(2) . . . . ?
C67 C62 C63 C64 1.5(2) . . . . ?
C67 C62 B1 C38 -148.41(14) . . . . ?
C67 C62 B1 C46 -29.43(19) . . . . ?
C67 C62 B1 C54 91.28(17) . . . . ?
C67 C66 C68 F19 1.1(3) . . . . ?
C67 C66 C68 F20 -118.02(18) . . . . ?
C67 C66 C68 F21 123.52(18) . . . . ?
C68 C66 C67 C62 179.19(16) . . . . ?
C69 C64 C65 C66 179.61(16) . . . . ?
B1 C38 C39 C40 176.05(15) . . . . ?
B1 C38 C43 C42 -174.42(16) . . . . ?
B1 C46 C47 C48 -167.05(15) . . . . ?
B1 C46 C51 C50 167.48(15) . . . . ?
B1 C54 C55 C56 -172.62(14) . . . . ?
B1 C54 C59 C58 173.19(14) . . . . ?
B1 C62 C63 C64 -179.26(14) . . . . ?
B1 C62 C67 C66 -179.74(15) . . . . ?
